data_7250616
loop_
_publ_author_name
'Tomita, Ryunosuke'
'Jin, Mingoo'

_publ_section_title
;
 Construction of sterically bent \p-conjugated arylene by implanting into
 bulky NHC Cu(i) coordination polymers in crystalline media
;
_journal_issue 33
_journal_name_full CrystEngComm
_journal_page_first 5618
_journal_page_last 5624
_journal_paper_doi 10.1039/D5CE00346F
_journal_volume 27
_journal_year 2025
_chemical_formula_moiety 'C39 H44 Cu N4, C32 H12 B F24'
_chemical_formula_sum 'C71 H56 B Cu F24 N4'
_chemical_formula_weight 1495.54
_space_group_crystal_system monoclinic
_space_group_IT_number 14
_space_group_name_Hall '-P 2ybc'
_space_group_name_H-M_alt 'P 1 21/c 1'
_atom_sites_solution_hydrogens mixed
_atom_sites_solution_primary dual
_audit_creation_date 2025-02-15
_audit_creation_method
;
Olex2 1.5
(compiled 2023.03.06 svn.rbb2c1857 for OlexSys, GUI svn.r6748)
;
_audit_update_record
;
2025-03-29 deposited with the CCDC.	2025-07-02 downloaded from the CCDC.
;
_cell_angle_alpha 90
_cell_angle_beta 98.9216(3)
_cell_angle_gamma 90
_cell_formula_units_Z 4
_cell_length_a 12.27189(4)
_cell_length_b 15.93292(4)
_cell_length_c 36.59908(11)
_cell_measurement_reflns_used 196072
_cell_measurement_temperature 153
_cell_measurement_theta_max 76.2050
_cell_measurement_theta_min 2.4330
_cell_volume 7069.53(4)
_computing_cell_refinement 'CrysAlisPro 1.171.40.69a (Rigaku OD, 2020)'
_computing_data_collection 'CrysAlisPro 1.171.40.69a (Rigaku OD, 2020)'
_computing_data_reduction 'CrysAlisPro 1.171.40.69a (Rigaku OD, 2020)'
_computing_molecular_graphics 'Olex2 1.5 (Dolomanov et al., 2009)'
_computing_publication_material 'Olex2 1.5 (Dolomanov et al., 2009)'
_computing_structure_refinement 'SHELXL 2018/1 (Sheldrick, 2015)'
_computing_structure_solution 'SHELXT 2014/5 (Sheldrick, 2014)'
_diffrn_ambient_temperature 153
_diffrn_detector 'Hybrid Pixel Array Detector'
_diffrn_detector_area_resol_mean 10.0000
_diffrn_detector_type HyPix
_diffrn_measured_fraction_theta_full 0.999
_diffrn_measured_fraction_theta_max 0.971
_diffrn_measurement_details
;
List of Runs (angles in degrees, time in seconds):

  # Type    Start    End  Width  t~exp~   \w     \q     \k     \f   Frames
#--------------------------------------------------------------------------
  1  \w    -92.00 -11.00   0.50    0.32    --  -48.77 121.00  12.00  162
  2  \w    -37.00 -10.00   0.50    0.32    --    6.00 120.00  57.19   54
  3  \w     -7.00  25.00   0.50    0.32    --   22.00  97.00 100.68   64
  4  \w     15.00  40.00   0.50    0.32    --   42.00  90.00  42.27   50
  5  \w     33.00  60.00   0.50    0.32    --   54.00  79.00  16.37   54
  6  \w     63.00  89.00   0.50    0.32    --   54.00  80.00 -10.21   52
  7  \w     81.00 125.00   0.50    0.32    --   54.00  79.00  16.37   88
  8  \w     88.00 127.00   0.50    0.32    --  102.75 121.00  12.00   78
  9  \w     57.00  83.00   0.50    0.32    --   78.00  79.00 -66.43   52
 10  \w     53.00  79.00   0.50    0.32    --   74.00  77.00 -40.81   52
 11  \w     48.00  73.00   0.50    0.32    --   70.00  80.00 -75.61   50
 12  \w     45.00  72.00   0.50    0.32    --   62.00  72.00 -77.53   54
 13  \w     41.00  75.00   0.50    0.32    --   62.00  79.00-130.45   68
 14  \w     45.00  70.00   0.50    0.32    --   66.00  77.00-160.67   50
 15  \w     50.00  76.00   0.50    0.32    --   70.00  75.00-124.68   52
 16  \w     32.00  61.00   0.50    0.32    --   54.00  80.00-125.42   58
 17  \w     32.00  68.00   0.50    0.32    --   54.00  80.00 -67.70   72
 18  \w     45.00  71.00   0.50    0.32    --   66.00  77.00 -48.06   52
 19  \w     46.00  72.00   0.50    0.32    --   66.00  76.00   1.73   52
 20  \w     42.00  69.00   0.50    0.32    --   62.00  76.00  47.79   54
 21  \w     53.00  97.00   0.50    0.32    --   74.00  79.00  44.15   88
 22  \w     41.00  78.00   0.50    0.32    --   62.00  79.00  80.89   74
 23  \w     49.00  75.00   0.50    0.32    --   70.00  77.00 112.84   52
 24  \w     96.00 121.00   0.50    0.32    --   50.00  79.00 176.25   50
 25  \w     98.00 142.00   0.50    0.32    --   70.00  77.00 160.18   88
 26  \w     88.00 113.00   0.50    0.32    --  102.75 152.00 172.00   50
 27  \w     74.00 121.00   0.50    0.32    --   48.77 152.00 172.00   94
 28  \w     41.00  67.00   0.50    0.32    --   62.00  79.00 146.30   52
 29  \w     49.00  75.00   0.50    0.32    --   70.00  77.00 160.18   52
 30  \w     50.00  76.00   0.50    0.32    --   70.00  75.00  97.07   52
 31  \w     32.00 100.00   0.50    0.32    --   54.00  80.00 121.43  136
 32  \w     32.00  62.00   0.50    0.32    --   54.00  80.00 -10.21   60
 33  \w     41.00  67.00   0.50    0.32    --   62.00  78.00  23.95   52
 34  \w     40.00  66.00   0.50    0.32    --   62.00  80.00  67.87   52
 35  \w     28.00  54.00   0.50    0.32    --   50.00  80.00  84.66   52
 36  \w     11.00  36.00   0.50    0.32    --   38.00  92.00 169.65   50
 37  \w     29.00  65.00   0.50    0.32    --   50.00  79.00 176.25   72
 38  \w      0.00  26.00   0.50    0.32    --   30.00  96.00  16.06   52
 39  \w     29.00  56.00   0.50    0.32    --   50.00  79.00 -28.21   54
 40  \w     36.00  75.00   0.50    0.32    --   58.00  80.00-107.54   78
 41  \w     38.00  63.00   0.50    0.32    --   58.00  76.00-163.25   50
 42  \w     26.00  56.00   0.50    0.32    --   46.00  78.00-138.72   60
 43  \w     11.00  36.00   0.50    0.32    --   38.00  90.00 -66.61   50
 44  \w    -16.00  16.00   0.50    0.32    --   14.00  97.00 -14.72   64
 45  \w    -14.00  16.00   0.50    0.32    --   18.00 101.00-142.68   60
 46  \w    -64.00 -30.00   0.50    0.32    -- -102.00  57.00 -60.00   68
 47  \w    -64.00 -30.00   0.50    0.32    -- -102.00  57.00  60.00   68
 48  \w    -69.00 -32.00   0.50    0.32    -- -102.00 109.00 143.50   74
 49  \w    -89.00 -57.00   0.50    0.32    -- -102.00 152.00 172.00   64
 50  \w    -82.00 -37.00   0.50    0.32    -- -102.00 125.00 150.00   90
 51  \w    -93.00 -68.00   0.50    0.32    --  -48.77 152.00 172.00   50
 52  \w    -38.00 -13.00   0.50    0.32    --    6.00 123.00 133.83   50
 53  \w   -109.00 -37.00   0.50    0.32    -- -102.00 121.00  12.00  144
 54  \w   -108.00 -83.00   0.50    0.32    -- -102.00 109.00 143.50   50
 55  \w   -130.00-104.00   0.50    0.32    -- -102.00 152.00 172.00   52
 56  \w   -114.00 -71.00   0.50    0.32    --  -86.00 -66.00-144.86   86
 57  \w    -86.00 -56.00   0.50    0.32    --  -78.00 -79.00-110.06   60
 58  \w    -89.00 -52.00   0.50    0.32    --  -74.00 -79.00 -87.23   74
 59  \w    -94.00 -68.00   0.50    0.32    --  -86.00 -71.00 -87.81   52
 60  \w    -99.00 -66.00   0.50    0.32    --  -86.00 -74.00 -31.69   66
 61  \w    -88.00 -62.00   0.50    0.32    --  -82.00 -74.00  11.63   52
 62  \w    -88.00 -61.00   0.50    0.32    --  -82.00 -78.00  74.98   54
 63  \w    -94.00 -52.00   0.50    0.32    --  -74.00 -79.00 126.90   84
 64  \w    -95.00 -62.00   0.50    0.32    --  -82.00 -74.00 117.96   66
 65  \w    -93.00 -64.00   0.50    0.32    --  -82.00 -71.00 102.73   58
 66  \w    -93.00 -67.00   0.50    0.32    --  -86.00 -73.00 143.25   52
 67  \w    -98.00 -73.00   0.50    0.32    --  -90.00 -67.00 126.67   50
 68  \w    -96.00 -70.00   0.50    0.32    --  -90.00 -76.00  65.13   52
 69  \w    -95.00 -70.00   0.50    0.32    --  -90.00 -74.00   3.53   50
 70  \w   -101.00 -72.00   0.50    0.32    --  -90.00 -72.00 -56.86   58
 71  \w    -95.00 -70.00   0.50    0.32    --  -90.00 -76.00-107.83   50
 72  \w    -99.00 -64.00   0.50    0.32    --  -82.00 -71.00-169.50   70
 73  \w    -95.00 -70.00   0.50    0.32    --  -90.00 -74.00-175.33   50
 74  \w    -99.00 -70.00   0.50    0.32    --  -90.00 -74.00 -98.33   58
 75  \w   -113.00 -66.00   0.50    0.32    --  -86.00 -74.00   6.67   94
 76  \w   -105.00 -73.00   0.50    0.32    --  -94.00 -78.00   7.49   64
 77  \w   -115.00 -66.00   0.50    0.32    --  -86.00 -75.00 -48.17   98
 78  \w   -142.00-102.00   0.50    0.32    --  -90.00 -76.00-107.83   80
 79  \w   -150.00-125.00   0.50    0.32    -- -102.00-121.00 -69.00   50
 80  \w   -153.00-124.00   0.50    0.32    --  -86.00 -75.00 -48.17   58
 81  \w   -160.00-116.00   0.50    0.32    --  -90.00 -72.00 -56.86   88
 82  \w   -160.00 -70.00   0.50    0.32    --  -90.00 -76.00  -9.11  180
 83  \w   -119.00 -81.00   0.50    0.32    --  -48.77-152.00 130.00   76
 84  \w   -134.00-109.00   0.50    0.32    -- -102.00-152.00 130.00   50
 85  \w   -158.00-126.00   0.50    0.32    --  -86.00 -73.00 143.25   64
 86  \w   -111.00 -67.00   0.50    0.32    --  -86.00 -75.00 159.42   88
 87  \w   -106.00 -70.00   0.50    0.32    --  -90.00 -74.00 173.43   72
 88  \w   -103.00 -78.00   0.50    0.32    --  -94.00 -65.00 144.73   50
 89  \w   -127.00 -77.00   0.50    0.32    --  -98.00 -79.00 130.52  100
 90  \w   -158.00-119.00   0.50    0.32    --  -86.00 -75.00 159.42   78
 91  \w   -161.00 -70.00   0.50    0.32    --  -90.00 -75.00  98.80  182
 92  \w   -151.00 -70.00   0.50    0.32    --  -90.00 -74.00  45.57  162
 93  \w   -153.00-112.00   0.50    0.32    --  -90.00 -74.00 173.43   82
 94  \w   -161.00 -70.00   0.50    0.32    --  -90.00 -74.00  83.90  182
 95  \w   -161.00-108.00   0.50    0.32    --  -90.00 -74.00   3.53  106
 96  \w   -158.00 -71.00   0.50    0.32    --  -90.00 -73.00  35.10  174
 97  \w   -158.00 -70.00   0.50    0.32    --  -90.00 -74.00-143.07  176
 98  \w   -161.00-110.00   0.50    0.32    --  -90.00 -74.00-175.33  102
 99  \w   -160.00 -72.00   0.50    0.32    --  -90.00 -71.00 -76.80  176
100  \w   -160.00 -69.00   0.50    0.32    --  -90.00 -77.00-116.33  182
101  \w   -164.00 -73.00   0.50    0.32    --  -94.00 -77.00-147.08  182
102  \w   -165.00-140.00   0.50    0.32    --  -94.00 -78.00   7.49   50
103  \w   -174.00 -83.00   0.50    0.32    -- -102.00 -72.00 -28.43  182
104  \w   -162.00-109.00   0.50    0.32    --  -94.00 -65.00 144.73  106
105  \w   -169.00-132.00   0.50    0.32    --  -98.00 -79.00 130.52   74
106  \w     19.00  88.00   0.50    0.32    --   48.77-121.00 -69.00  138
107  \w     78.00 104.00   0.50    0.32    --  102.75-121.00 -69.00   52
108  \w     49.00  75.00   0.50    0.32    --  102.75-121.00 -69.00   52
109  \w     42.00 106.00   0.50    0.32    --  102.75 -99.00 -60.00  128
110  \w     40.00 105.00   0.50    0.32    --  102.75 -99.00   0.00  130
111  \w     66.00 122.00   0.50    0.32    --  102.75 -77.00  90.00  112
112  \w     71.00 103.00   0.50    0.32    --   48.77-152.00 130.00   64
113  \w     59.00 119.00   0.50    0.32    --  102.75-152.00 130.00  120
114  \w     36.00  85.00   0.50    0.32    --  102.75 -99.00 -30.00   98
115  \w     31.00  69.00   0.50    0.32    --  102.75 -57.00   0.00   76
116  \w     31.00  69.00   0.50    0.32    --  102.75 -57.00  60.00   76
117  \w     32.00 103.00   0.50    0.32    --  102.75 -99.00 120.00  142
118  \w     31.00  69.00   0.50    0.32    --  102.75 -57.00  90.00   76
119  \w     48.00 106.00   0.50    0.32    --  102.75 -99.00-150.00  116
;
_diffrn_measurement_device 'four-circle diffractometer'
_diffrn_measurement_device_type 'XtaLAB Synergy R, DW system, HyPix'
_diffrn_measurement_method '\w scans'
_diffrn_orient_matrix_type 'CrysAlisPro convention (1999,Acta A55,543-557)'
_diffrn_orient_matrix_UB_11 0.1235257000
_diffrn_orient_matrix_UB_12 -0.0155588000
_diffrn_orient_matrix_UB_13 0.0135972000
_diffrn_orient_matrix_UB_21 0.0189573000
_diffrn_orient_matrix_UB_22 0.0953053000
_diffrn_orient_matrix_UB_23 0.0043582000
_diffrn_orient_matrix_UB_31 -0.0230397000
_diffrn_orient_matrix_UB_32 -0.0050248000
_diffrn_orient_matrix_UB_33 0.0401370000
_diffrn_radiation_monochromator mirror
_diffrn_radiation_probe x-ray
_diffrn_radiation_type 'Cu K\a'
_diffrn_radiation_wavelength 1.54184
_diffrn_reflns_av_R_equivalents 0.0415
_diffrn_reflns_av_unetI/netI 0.0101
_diffrn_reflns_Laue_measured_fraction_full 0.999
_diffrn_reflns_Laue_measured_fraction_max 0.971
_diffrn_reflns_limit_h_max 15
_diffrn_reflns_limit_h_min -15
_diffrn_reflns_limit_k_max 19
_diffrn_reflns_limit_k_min -19
_diffrn_reflns_limit_l_max 45
_diffrn_reflns_limit_l_min -40
_diffrn_reflns_number 255188
_diffrn_reflns_point_group_measured_fraction_full 0.999
_diffrn_reflns_point_group_measured_fraction_max 0.971
_diffrn_reflns_theta_full 67.684
_diffrn_reflns_theta_max 76.317
_diffrn_reflns_theta_min 2.444
_diffrn_source 'Rotating-anode X-ray tube'
_diffrn_source_type 'Rigaku (Cu) X-ray Source'
_exptl_absorpt_coefficient_mu 1.390
_exptl_absorpt_correction_T_max 1.00000
_exptl_absorpt_correction_T_min 0.66601
_exptl_absorpt_correction_type multi-scan
_exptl_absorpt_process_details
;
CrysAlisPro 1.171.40.69a (Rigaku Oxford Diffraction, 2020)
Empirical absorption correction using spherical harmonics,
 implemented in SCALE3 ABSPACK scaling algorithm.
;
_exptl_crystal_colour 'clear yellow'
_exptl_crystal_colour_lustre clear
_exptl_crystal_colour_primary yellow
_exptl_crystal_density_diffrn 1.405
_exptl_crystal_description block
_exptl_crystal_F_000 3040
_exptl_crystal_size_max 0.1
_exptl_crystal_size_mid 0
_exptl_crystal_size_min 0
_refine_diff_density_max 0.881
_refine_diff_density_min -0.650
_refine_diff_density_rms 0.062
_refine_ls_extinction_method none
_refine_ls_goodness_of_fit_ref 1.050
_refine_ls_hydrogen_treatment mixed
_refine_ls_matrix_type full
_refine_ls_number_parameters 1006
_refine_ls_number_reflns 14384
_refine_ls_number_restraints 165
_refine_ls_restrained_S_all 1.051
_refine_ls_R_factor_all 0.0546
_refine_ls_R_factor_gt 0.0541
_refine_ls_shift/su_max 0.001
_refine_ls_shift/su_mean 0.000
_refine_ls_structure_factor_coef Fsqd
_refine_ls_weighting_details 'w=1/[\s^2^(Fo^2^)+(0.0716P)^2^+7.0740P] where P=(Fo^2^+2Fc^2^)/3'
_refine_ls_weighting_scheme calc
_refine_ls_wR_factor_gt 0.1438
_refine_ls_wR_factor_ref 0.1442
_reflns_Friedel_coverage 0.000
_reflns_number_gt 14153
_reflns_number_total 14384
_reflns_threshold_expression 'I > 2\s(I)'
_cod_data_source_file d5ce00346f2.cif
_cod_data_source_block NHC-Cu(I)-coordination-polymer-3
_cod_depositor_comments 'Adding full bibliography for 7250614--7250616.cif.'
_cod_original_cell_volume 7069.53(3)
_cod_database_code 7250616
_shelx_shelxl_version_number 2018/1
_chemical_oxdiff_formula 'C H N B F Cu'
_shelx_space_group_comment
;
The symmetry employed for this shelxl refinement is uniquely defined
by the following loop, which should always be used as a source of
symmetry information in preference to the above space-group names.
They are only intended as comments.
;
_shelx_estimated_absorpt_t_max 1.000
_shelx_estimated_absorpt_t_min 0.873
_reflns_odcompleteness_completeness 99.95
_reflns_odcompleteness_iscentric 1
_reflns_odcompleteness_theta 66.97
_olex2_refinement_description
;
1. Fixed Uiso
 At 1.2 times of:
  All C(H) groups
 At 1.5 times of:
  All C(H,H,H) groups
2. Restrained distances
 C024-F02E \\sim C024-F02F
 with sigma of 0.02
 C024-F02L \\sim C024-F3
 with sigma of 0.02
 C024-F02M \\sim C024-F02N
 with sigma of 0.02
 F00A-C023 \\sim F5-C023
 with sigma of 0.02
 F00C-C023 \\sim F00D-C023
 with sigma of 0.02
 F00L-C023 \\sim F00M-C023
 with sigma of 0.02
 F00F-C02H \\sim F1-C02H
 with sigma of 0.02
 F01L-C02H \\sim F01M-C02H
 with sigma of 0.02
 F02A-C02H \\sim F02B-C02H
 with sigma of 0.02
3. Rigid bond restraints
 F00F, F01L, F02A, C02H, F1, F02B, F01M
 with sigma for 1-2 distances of 0.01 and sigma for 1-3 distances of 0.01
4. Uiso/Uaniso restraints and constraints
F00F \\sim F01L \\sim F02A \\sim C02H \\sim F1 \\sim F02B \\sim F01M: within
1.7A with sigma of 0.04 and sigma for terminal atoms of 0.08 within 1.7A
Uanis(F02A) \\sim Ueq, Uanis(F01L) \\sim Ueq, Uanis(F00F) \\sim Ueq: with sigma
of 0.1 and sigma for terminal atoms of 0.2
Uanis(C024) \\sim Ueq, Uanis(F02E) \\sim Ueq, Uanis(F02L) \\sim Ueq,
Uanis(F02M) \\sim Ueq, Uanis(F3) \\sim Ueq, Uanis(F02F) \\sim Ueq, Uanis(F02N)
\\sim Ueq: with sigma of 0.1 and sigma for terminal atoms of 0.2
Uanis(F00F) \\sim Ueq, Uanis(F01L) \\sim Ueq, Uanis(F02A) \\sim Ueq,
Uanis(C02H) \\sim Ueq, Uanis(F1) \\sim Ueq, Uanis(F02B) \\sim Ueq, Uanis(F01M)
\\sim Ueq: with sigma of 0.1 and sigma for terminal atoms of 0.2
5. Rigid body (RIGU) restrains
 F01L, F02A
 with sigma for 1-2 distances of 0.004 and sigma for 1-3 distances of 0.004
6. Others
 Sof(F3)=Sof(F02F)=Sof(F02N)=1-FVAR(1)
 Sof(F02E)=Sof(F02L)=Sof(F02M)=FVAR(1)
 Sof(F00M)=Sof(F00D)=Sof(F5)=1-FVAR(2)
 Sof(F00A)=Sof(F00C)=Sof(F00L)=FVAR(2)
 Sof(F1)=Sof(F02B)=Sof(F01M)=1-FVAR(3)
 Sof(F00F)=Sof(F01L)=Sof(F02A)=FVAR(3)
7.a Ternary CH refined with riding coordinates:
 C01S(H01S), C01T(H01T), C02K(H02K)
7.b Aromatic/amide H refined with riding coordinates:
 C00K(H00K), C00Q(H00Q), C00S(H00S), C00V(H00V), C00X(H00X), C00Z(H00Z),
 C010(H010), C014(H014), C016(H016), C017(H017), C01H(H01H), C01J(H01J),
 C01M(H01M), C01N(H01N), C01O(H01O), C01P(H01P), C01U(H01U), C01V(H01V),
 C01W(H01W), C01X(H01X), C020(H020), C021(H021), C026(H026), C027(H027),
 C028(H028), C029(H029), C02B(H02B), C02F(H02F)
7.c Idealised Me refined as rotating group:
 C02J(H02A,H02C,H02D), C02N(H02E,H02G,H02H), C02O(H02I,H02J,H02L), C02P(H02M,
 H02N,H02O), C02Q(H02P,H02Q,H02R), C02R(H02S,H02T,H02U), C02S(H02V,H02W,H02X),
 C02U(H02Y,H,HA)
;
_olex2_submission_special_instructions 'No special instructions were received'
_oxdiff_exptl_absorpt_empirical_details
;
Empirical correction (ABSPACK) includes:
- Absorption correction using spherical harmonics
- Frame scaling
;
_oxdiff_exptl_absorpt_empirical_full_max 1.399
_oxdiff_exptl_absorpt_empirical_full_min 0.707

loop_
_space_group_symop_operation_xyz
'x, y, z'
'-x, y+1/2, -z+1/2'
'-x, -y, -z'
'x, -y-1/2, z-1/2'

loop_
_atom_site_label
_atom_site_type_symbol
_atom_site_fract_x
_atom_site_fract_y
_atom_site_fract_z
_atom_site_U_iso_or_equiv
_atom_site_adp_type
_atom_site_occupancy
_atom_site_site_symmetry_order
_atom_site_calc_flag
_atom_site_refinement_flags_posn
_atom_site_refinement_flags_adp
_atom_site_refinement_flags_occupancy
_atom_site_disorder_assembly
_atom_site_disorder_group
Cu01 Cu 0.17031(2) 0.25776(2) 0.62583(2) 0.02795(9) Uani 1 1 d . . . . .
F002 F 0.71179(13) 1.07695(9) 0.70574(4) 0.0513(4) Uani 1 1 d . . . . .
F003 F 0.57049(14) 1.07870(11) 0.73254(6) 0.0696(5) Uani 1 1 d . . . . .
N004 N 0.21732(14) 0.38137(10) 0.57038(4) 0.0260(3) Uani 1 1 d . . . . .
F005 F 0.67281(16) 0.50655(10) 0.53134(5) 0.0632(5) Uani 1 1 d . . . . .
F006 F 0.6610(2) 0.48046(10) 0.58634(5) 0.0767(6) Uani 1 1 d . . . . .
N007 N 0.32715(14) 0.27658(10) 0.57418(4) 0.0267(3) Uani 1 1 d . . . . .
F008 F 0.71140(18) 1.00687(11) 0.75532(4) 0.0726(5) Uani 1 1 d . . . . .
N009 N -0.13926(17) -0.18354(11) 0.82654(5) 0.0344(4) Uani 1 1 d . . . . .
F00A F 0.2983(9) 0.8576(7) 0.7116(4) 0.062(2) Uani 0.51(3) 1 d D . P A 1
F00B F 0.51702(15) 0.47805(11) 0.54489(8) 0.0911(8) Uani 1 1 d . . . . .
F00C F 0.3633(11) 0.7366(6) 0.7031(5) 0.089(4) Uani 0.51(3) 1 d D . P A 1
N00D N 0.09878(15) 0.15008(11) 0.63863(5) 0.0324(4) Uani 1 1 d . . . . .
F00E F 0.40479(19) 0.86379(12) 0.52456(6) 0.0891(8) Uani 1 1 d . . . B 1
F00F F 0.7610(8) 1.1134(6) 0.5996(3) 0.0616(18) Uani 0.554(15) 1 d D U P C 1
F00G F 0.4006(2) 0.76550(15) 0.48619(5) 0.0906(8) Uani 1 1 d . . . D 1
F00H F 1.08228(17) 0.76294(13) 0.58488(7) 0.0869(7) Uani 1 1 d . . . . .
C00I C 0.63497(15) 0.73725(11) 0.60012(5) 0.0221(3) Uani 1 1 d . . . . .
C00J C 0.77849(15) 0.72676(11) 0.66428(5) 0.0218(3) Uani 1 1 d . . . . .
C00K C 0.66689(15) 0.91393(12) 0.67849(5) 0.0248(4) Uani 1 1 d . . . . .
H00K H 0.737916 0.935659 0.676638 0.030 Uiso 1 1 calc R U . . .
F00L F 0.2870(8) 0.8132(9) 0.6580(2) 0.117(5) Uani 0.51(3) 1 d D . P A 1
C00M C 0.78865(15) 0.85135(11) 0.61326(5) 0.0221(3) Uani 1 1 d . . . . .
F00N F 1.05958(19) 0.84362(19) 0.53747(6) 0.1012(9) Uani 1 1 d . . . . .
C00O C 0.24091(15) 0.30816(11) 0.58889(5) 0.0236(4) Uani 1 1 d . . . . .
F00P F 1.14405(15) 0.88653(16) 0.58746(8) 0.0937(7) Uani 1 1 d . . . . .
C00Q C 0.65201(15) 0.65275(12) 0.59266(5) 0.0242(4) Uani 1 1 d . . . . .
H00Q H 0.708424 0.622842 0.608038 0.029 Uiso 1 1 calc R U . . .
C00R C 0.62940(14) 0.84283(11) 0.65762(5) 0.0219(3) Uani 1 1 d . . . . .
C00S C 0.89047(15) 0.73450(12) 0.67858(5) 0.0242(4) Uani 1 1 d . . . . .
H00S H 0.932344 0.777451 0.669284 0.029 Uiso 1 1 calc R U . . .
C00T C 0.58850(16) 0.61086(12) 0.56321(5) 0.0268(4) Uani 1 1 d . . . . .
C00U C 0.13625(17) 0.44018(12) 0.57931(5) 0.0279(4) Uani 1 1 d . . . . .
C00V C 0.75914(16) 0.93359(12) 0.60273(5) 0.0270(4) Uani 1 1 d . . . . .
H00V H 0.693193 0.956393 0.609205 0.032 Uiso 1 1 calc R U . . .
F00W F 0.61310(18) 0.52902(18) 0.70581(8) 0.1217(12) Uani 1 1 d . . . . .
C00X C 0.72150(15) 0.66315(12) 0.67998(5) 0.0268(4) Uani 1 1 d . . . . .
H00X H 0.644945 0.655946 0.671431 0.032 Uiso 1 1 calc R U . . .
C00Y C 0.60370(16) 0.95369(13) 0.70178(5) 0.0284(4) Uani 1 1 d . . . . .
C00Z C 0.55182(16) 0.77797(12) 0.57581(5) 0.0260(4) Uani 1 1 d . . . . .
H00Z H 0.537936 0.835710 0.579638 0.031 Uiso 1 1 calc R U . . .
C010 C 0.88500(16) 0.61852(13) 0.72090(5) 0.0299(4) Uani 1 1 d . . . . .
H010 H 0.920757 0.582208 0.739598 0.036 Uiso 1 1 calc R U . . .
C011 C 0.77319(17) 0.61028(13) 0.70764(6) 0.0315(4) Uani 1 1 d . . . . .
C012 C 0.01933(18) 0.02405(13) 0.68041(5) 0.0305(4) Uani 1 1 d . . . . .
C013 C 0.48917(16) 0.73660(13) 0.54635(5) 0.0285(4) Uani 1 1 d . . . . .
C014 C 0.88510(16) 0.82096(12) 0.60164(5) 0.0280(4) Uani 1 1 d . . . . .
H014 H 0.905369 0.763994 0.606403 0.034 Uiso 1 1 calc R U . . .
C015 C 0.94263(15) 0.68113(13) 0.70608(5) 0.0271(4) Uani 1 1 d . . . . .
C016 C 0.50646(16) 0.65223(13) 0.53983(5) 0.0291(4) Uani 1 1 d . . . . .
H016 H 0.463174 0.623678 0.519871 0.035 Uiso 1 1 calc R U . . .
C017 C 0.52464(15) 0.81383(12) 0.66202(5) 0.0269(4) Uani 1 1 d . . . . .
H017 H 0.494861 0.766658 0.648036 0.032 Uiso 1 1 calc R U . . .
C018 C 0.37642(16) 0.19693(13) 0.58583(6) 0.0290(4) Uani 1 1 d . . . . .
C019 C -0.01714(19) -0.03352(13) 0.70645(5) 0.0336(4) Uani 1 1 d . . . . .
C01A C 0.33296(17) 0.12473(13) 0.56723(6) 0.0304(4) Uani 1 1 d . . . . .
C01B C 0.95202(17) 0.87144(14) 0.58337(6) 0.0325(4) Uani 1 1 d . . . . .
F01C F 0.30074(16) 0.7606(2) 0.52787(8) 0.1143(11) Uani 1 1 d . . . E 1
C01D C -0.07838(18) -0.11172(13) 0.76303(6) 0.0319(4) Uani 1 1 d . . . . .
C01E C 0.46255(16) 0.85171(13) 0.68619(6) 0.0313(4) Uani 1 1 d . . . . .
C01F C -0.04639(19) -0.07193(14) 0.73113(6) 0.0345(4) Uani 1 1 d . . . . .
C01G C 0.17270(18) 0.50731(13) 0.60287(6) 0.0321(4) Uani 1 1 d . . . . .
C01H C 0.92111(19) 0.95351(14) 0.57383(6) 0.0350(4) Uani 1 1 d . . . . .
H01H H 0.966222 0.988250 0.561287 0.042 Uiso 1 1 calc R U . . .
C01I C 0.82341(19) 0.98320(13) 0.58304(6) 0.0330(4) Uani 1 1 d . . . . .
C01J C 0.35548(19) 0.32845(14) 0.54682(6) 0.0366(5) Uani 1 1 d . . . . .
H01J H 0.412587 0.319167 0.532480 0.044 Uiso 1 1 calc R U . . .
C01K C 0.60807(19) 0.51979(13) 0.55692(6) 0.0348(4) Uani 1 1 d . . . . .
F01L F 0.7034(13) 1.0685(5) 0.5461(3) 0.134(5) Uani 0.554(15) 1 d D U P C 1
C01M C -0.1869(2) -0.20689(14) 0.79270(6) 0.0363(5) Uani 1 1 d . . . . .
H01M H -0.241830 -0.249358 0.790694 0.044 Uiso 1 1 calc R U . . .
C01N C -0.16046(19) -0.17250(14) 0.76043(6) 0.0350(4) Uani 1 1 d . . . . .
H01N H -0.197707 -0.190127 0.736983 0.042 Uiso 1 1 calc R U . . .
C01O C 0.50048(17) 0.92258(14) 0.70616(6) 0.0325(4) Uani 1 1 d . . . . .
H01O H 0.457480 0.949063 0.722305 0.039 Uiso 1 1 calc R U . . .
C01P C -0.0276(2) -0.08745(15) 0.79825(6) 0.0392(5) Uani 1 1 d . . . . .
H01P H 0.029118 -0.046325 0.801113 0.047 Uiso 1 1 calc R U . . .
F01Q F 0.76336(19) 0.47560(15) 0.73210(10) 0.1283(13) Uani 1 1 d . . . . .
C01R C 0.64863(19) 1.02862(14) 0.72391(6) 0.0365(5) Uani 1 1 d . . . . .
C01S C 0.29328(19) 0.52199(15) 0.61797(7) 0.0402(5) Uani 1 1 d . . . . .
H01S H 0.337914 0.479657 0.606565 0.048 Uiso 1 1 calc R U . . .
C01T C 0.2453(2) 0.13060(15) 0.53335(6) 0.0376(5) Uani 1 1 d . . . . .
H01T H 0.208372 0.186353 0.534205 0.045 Uiso 1 1 calc R U . . .
C01U C 0.0925(2) 0.56168(15) 0.61253(7) 0.0427(5) Uani 1 1 d . . . . .
H01U H 0.114166 0.607817 0.628453 0.051 Uiso 1 1 calc R U . . .
C01V C -0.0611(2) -0.12410(14) 0.82885(6) 0.0394(5) Uani 1 1 d . . . . .
H01V H -0.027123 -0.106359 0.852689 0.047 Uiso 1 1 calc R U . . .
C01W C 0.1567(2) 0.08001(13) 0.64746(6) 0.0377(5) Uani 1 1 d . . . . .
H01W H 0.225864 0.073837 0.639177 0.045 Uiso 1 1 calc R U . . .
C01X C 0.28675(19) 0.39438(14) 0.54445(6) 0.0357(5) Uani 1 1 d . . . . .
H01X H 0.285844 0.440901 0.528175 0.043 Uiso 1 1 calc R U . . .
C01Y C 0.02548(18) 0.42733(14) 0.56450(7) 0.0370(5) Uani 1 1 d . . . . .
B01Z B 0.70922(16) 0.79024(12) 0.63356(5) 0.0207(4) Uani 1 1 d . . . . .
C020 C 0.37591(19) 0.04741(14) 0.58052(7) 0.0388(5) Uani 1 1 d . . . . .
H020 H 0.348128 -0.002893 0.568610 0.047 Uiso 1 1 calc R U . . .
C021 C 0.1202(2) 0.01575(14) 0.66822(7) 0.0410(5) Uani 1 1 d . . . . .
H021 H 0.163836 -0.033152 0.673960 0.049 Uiso 1 1 calc R U . . .
C022 C 0.3995(2) 0.78173(16) 0.52141(6) 0.0419(5) Uani 1 1 d . . . . .
C023 C 0.35286(19) 0.81453(16) 0.69048(8) 0.0450(6) Uani 1 1 d D . . . .
C024 C 1.06337(18) 0.69121(16) 0.72009(7) 0.0394(5) Uani 1 1 d D U . . .
C025 C 0.4619(2) 0.19510(15) 0.61581(7) 0.0403(5) Uani 1 1 d . . . . .
C026 C -0.0511(2) 0.48331(17) 0.57554(8) 0.0492(6) Uani 1 1 d . . . . .
H026 H -0.127358 0.475875 0.566581 0.059 Uiso 1 1 calc R U . . .
C027 C -0.0014(2) 0.15450(16) 0.64870(7) 0.0435(5) Uani 1 1 d . . . . .
H027 H -0.045740 0.202205 0.641200 0.052 Uiso 1 1 calc R U . . .
C028 C -0.04372(19) 0.09412(16) 0.66922(7) 0.0423(5) Uani 1 1 d . . . . .
H028 H -0.115354 0.100310 0.675660 0.051 Uiso 1 1 calc R U . . .
C029 C -0.0179(2) 0.54916(17) 0.59922(8) 0.0503(6) Uani 1 1 d . . . . .
H029 H -0.071435 0.586163 0.606404 0.060 Uiso 1 1 calc R U . . .
F02A F 0.8708(11) 1.1142(3) 0.5617(4) 0.131(5) Uani 0.554(15) 1 d D U P C 1
C02B C 0.4586(2) 0.04339(16) 0.61086(8) 0.0478(6) Uani 1 1 d . . . . .
H02B H 0.486003 -0.009570 0.620008 0.057 Uiso 1 1 calc R U . . .
F02D F 0.6871(3) 0.5669(2) 0.75711(8) 0.1395(13) Uani 1 1 d . . . . .
F02E F 1.1117(6) 0.6213(4) 0.7284(3) 0.097(4) Uani 0.497(16) 1 d D U P F 1
C02F C 0.5011(2) 0.11617(17) 0.62783(8) 0.0513(6) Uani 1 1 d . . . . .
H02F H 0.558793 0.112354 0.648319 0.062 Uiso 1 1 calc R U . . .
C02G C 0.7090(2) 0.54366(19) 0.72372(8) 0.0542(7) Uani 1 1 d . . . . .
C02H C 0.7810(3) 1.06846(15) 0.57029(8) 0.0528(7) Uani 1 1 d D U . . .
C02I C 1.0565(2) 0.83819(19) 0.57277(8) 0.0506(6) Uani 1 1 d . . . . .
C02J C 0.1569(2) 0.0638(2) 0.53251(8) 0.0592(8) Uani 1 1 d . . . . .
H02A H 0.095818 0.076433 0.512673 0.089 Uiso 1 1 calc R U . . .
H02C H 0.129586 0.062990 0.556293 0.089 Uiso 1 1 calc R U . . .
H02D H 0.188101 0.008830 0.528025 0.089 Uiso 1 1 calc R U . . .
C02K C 0.5101(2) 0.27443(18) 0.63497(8) 0.0533(7) Uani 1 1 d . . . . .
H02K H 0.474590 0.323345 0.620696 0.064 Uiso 1 1 calc R U . . .
F02L F 1.1168(3) 0.7223(8) 0.69381(19) 0.085(4) Uani 0.497(16) 1 d D U P F 1
F02M F 1.0845(4) 0.7388(7) 0.7478(3) 0.099(5) Uani 0.497(16) 1 d D U P F 1
C02N C 0.3294(3) 0.6088(2) 0.60764(11) 0.0687(9) Uani 1 1 d . . . . .
H02E H 0.314242 0.615556 0.580713 0.103 Uiso 1 1 calc R U . . .
H02G H 0.408596 0.615537 0.616199 0.103 Uiso 1 1 calc R U . . .
H02H H 0.288576 0.651378 0.619335 0.103 Uiso 1 1 calc R U . . .
C02O C 0.3151(3) 0.5099(3) 0.65970(9) 0.0757(10) Uani 1 1 d . . . . .
H02I H 0.271047 0.550121 0.671432 0.113 Uiso 1 1 calc R U . . .
H02J H 0.393616 0.519082 0.668808 0.113 Uiso 1 1 calc R U . . .
H02L H 0.294849 0.452613 0.665749 0.113 Uiso 1 1 calc R U . . .
C02P C 0.2984(3) 0.1289(2) 0.49850(7) 0.0687(10) Uani 1 1 d . . . . .
H02M H 0.334469 0.074597 0.496567 0.103 Uiso 1 1 calc R U . . .
H02N H 0.353303 0.173896 0.499628 0.103 Uiso 1 1 calc R U . . .
H02O H 0.241611 0.137241 0.476835 0.103 Uiso 1 1 calc R U . . .
C02Q C -0.0787(4) 0.3903(2) 0.50145(9) 0.0798(11) Uani 1 1 d . . . G 1
H02P H -0.147668 0.415190 0.506649 0.120 Uiso 1 1 calc R U . G 1
H02Q H -0.095337 0.344133 0.483785 0.120 Uiso 1 1 calc R U . G 1
H02R H -0.035313 0.433117 0.490907 0.120 Uiso 1 1 calc R U . G 1
C02R C 0.6334(3) 0.2811(3) 0.63503(14) 0.0892(13) Uani 1 1 d . . . . .
H02S H 0.659958 0.335198 0.645651 0.134 Uiso 1 1 calc R U . . .
H02T H 0.648760 0.277076 0.609601 0.134 Uiso 1 1 calc R U . . .
H02U H 0.671042 0.235461 0.649866 0.134 Uiso 1 1 calc R U . . .
C02S C 0.4820(4) 0.2801(3) 0.67396(11) 0.0866(12) Uani 1 1 d . . . . .
H02V H 0.516854 0.233356 0.688835 0.130 Uiso 1 1 calc R U . . .
H02W H 0.401859 0.277098 0.672938 0.130 Uiso 1 1 calc R U . . .
H02X H 0.509319 0.333362 0.685229 0.130 Uiso 1 1 calc R U . . .
F3 F 1.1019(4) 0.7653(3) 0.7146(3) 0.086(4) Uani 0.503(16) 1 d D U P F 2
F02F F 1.1240(6) 0.6357(7) 0.7081(3) 0.113(5) Uani 0.503(16) 1 d D U P F 2
F02N F 1.0853(5) 0.6832(9) 0.75668(15) 0.097(4) Uani 0.503(16) 1 d D U P F 2
F00M F 0.3547(11) 0.7347(5) 0.6940(5) 0.081(4) Uani 0.49(3) 1 d D . P A 2
F00D F 0.3152(16) 0.8443(13) 0.7200(6) 0.104(5) Uani 0.49(3) 1 d D . P A 2
F5 F 0.2762(7) 0.8253(7) 0.6620(3) 0.087(3) Uani 0.49(3) 1 d D . P A 2
C02U C -0.0827(5) 0.2949(3) 0.55368(12) 0.115(2) Uani 1 1 d . . . H 2
H02Y H -0.040800 0.270339 0.576105 0.172 Uiso 1 1 calc R U . H 2
H H -0.105502 0.250461 0.535622 0.172 Uiso 1 1 calc R U . H 2
HA H -0.148114 0.323493 0.559900 0.172 Uiso 1 1 calc R U . H 2
C1 C -0.0121(2) 0.35658(17) 0.53760(8) 0.0495(6) Uani 1 1 d . . . . .
H1 H 0.046(3) 0.333(2) 0.5258(10) 0.077(11) Uiso 1 1 d . . . . .
F1 F 0.6653(4) 1.0655(6) 0.5566(2) 0.065(2) Uani 0.446(15) 1 d D U P C 2
F02B F 0.7857(13) 1.1275(8) 0.5947(3) 0.078(4) Uani 0.446(15) 1 d D U P C 2
F01M F 0.8166(6) 1.0966(4) 0.54020(17) 0.059(2) Uani 0.446(15) 1 d D U P C 2

loop_
_atom_site_aniso_label
_atom_site_aniso_U_11
_atom_site_aniso_U_22
_atom_site_aniso_U_33
_atom_site_aniso_U_23
_atom_site_aniso_U_13
_atom_site_aniso_U_12
Cu01 0.03572(17) 0.02707(16) 0.02413(15) 0.00573(10) 0.01429(12) 0.00232(11)
F002 0.0560(9) 0.0468(8) 0.0544(8) -0.0194(7) 0.0189(7) -0.0246(7)
F003 0.0541(9) 0.0526(9) 0.1089(15) -0.0471(10) 0.0338(9) -0.0095(7)
N004 0.0338(8) 0.0225(7) 0.0236(7) 0.0033(6) 0.0102(6) -0.0013(6)
F005 0.0855(12) 0.0483(9) 0.0639(10) -0.0021(7) 0.0372(9) 0.0199(8)
F006 0.1524(19) 0.0289(7) 0.0447(9) 0.0017(6) 0.0022(10) 0.0147(9)
N007 0.0306(8) 0.0259(8) 0.0262(8) 0.0004(6) 0.0123(6) 0.0000(6)
F008 0.1086(15) 0.0604(10) 0.0385(8) -0.0129(7) -0.0214(9) -0.0140(10)
N009 0.0526(11) 0.0282(8) 0.0262(8) -0.0008(7) 0.0182(8) -0.0031(8)
F00A 0.034(2) 0.052(3) 0.110(6) -0.026(3) 0.040(3) -0.005(2)
F00B 0.0484(9) 0.0386(9) 0.183(2) -0.0388(12) 0.0078(12) -0.0139(7)
F00C 0.051(4) 0.059(5) 0.163(8) 0.057(6) 0.036(4) -0.002(4)
N00D 0.0417(10) 0.0305(9) 0.0276(8) 0.0039(7) 0.0137(7) -0.0028(7)
F00E 0.1103(16) 0.0494(10) 0.0846(13) -0.0082(9) -0.0575(12) 0.0286(10)
F00F 0.074(3) 0.029(3) 0.081(4) -0.005(2) 0.011(2) 0.017(2)
F00G 0.1223(18) 0.1058(16) 0.0326(8) -0.0064(9) -0.0227(10) 0.0578(14)
F00H 0.0712(12) 0.0660(12) 0.139(2) 0.0418(12) 0.0665(13) 0.0313(10)
C00I 0.0223(8) 0.0238(8) 0.0204(8) 0.0012(6) 0.0038(7) -0.0012(7)
C00J 0.0229(8) 0.0228(8) 0.0199(8) 0.0011(6) 0.0039(6) 0.0013(7)
C00K 0.0217(8) 0.0295(9) 0.0229(8) -0.0010(7) 0.0023(7) -0.0022(7)
F00L 0.038(4) 0.242(13) 0.073(4) -0.072(8) 0.016(3) -0.057(5)
C00M 0.0252(8) 0.0222(8) 0.0184(8) 0.0007(6) 0.0016(6) -0.0010(7)
F00N 0.0868(14) 0.168(2) 0.0580(11) 0.0192(13) 0.0413(11) 0.0566(16)
C00O 0.0284(9) 0.0216(8) 0.0217(8) -0.0004(7) 0.0069(7) -0.0010(7)
F00P 0.0372(9) 0.1036(17) 0.142(2) 0.0067(15) 0.0177(11) -0.0055(10)
C00Q 0.0234(8) 0.0249(9) 0.0245(9) 0.0002(7) 0.0045(7) 0.0004(7)
C00R 0.0206(8) 0.0243(8) 0.0202(8) 0.0019(6) 0.0008(6) 0.0013(7)
C00S 0.0238(9) 0.0253(9) 0.0235(9) 0.0026(7) 0.0037(7) -0.0012(7)
C00T 0.0282(9) 0.0260(9) 0.0276(9) -0.0031(7) 0.0089(7) -0.0038(7)
C00U 0.0331(10) 0.0219(9) 0.0299(9) 0.0056(7) 0.0086(8) 0.0023(7)
C00V 0.0316(10) 0.0249(9) 0.0245(9) 0.0003(7) 0.0038(7) 0.0008(7)
F00W 0.0690(13) 0.137(2) 0.142(2) 0.0998(18) -0.0370(13) -0.0656(14)
C00X 0.0221(8) 0.0304(10) 0.0277(9) 0.0066(7) 0.0032(7) -0.0015(7)
C00Y 0.0284(9) 0.0296(10) 0.0272(9) -0.0045(7) 0.0041(7) -0.0018(8)
C00Z 0.0275(9) 0.0248(9) 0.0247(9) 0.0007(7) 0.0007(7) 0.0017(7)
C010 0.0292(10) 0.0317(10) 0.0283(9) 0.0096(8) 0.0031(8) 0.0054(8)
C011 0.0299(10) 0.0337(10) 0.0312(10) 0.0109(8) 0.0056(8) -0.0016(8)
C012 0.0428(11) 0.0293(10) 0.0197(8) 0.0008(7) 0.0060(8) -0.0115(8)
C013 0.0266(9) 0.0344(10) 0.0234(9) 0.0005(7) 0.0002(7) 0.0001(8)
C014 0.0296(9) 0.0269(9) 0.0284(9) 0.0057(7) 0.0075(7) 0.0024(7)
C015 0.0225(9) 0.0319(10) 0.0264(9) 0.0032(7) 0.0022(7) 0.0019(7)
C016 0.0298(10) 0.0339(10) 0.0234(9) -0.0049(7) 0.0034(7) -0.0063(8)
C017 0.0235(9) 0.0253(9) 0.0315(10) -0.0026(7) 0.0031(7) -0.0012(7)
C018 0.0302(10) 0.0274(9) 0.0318(10) -0.0008(8) 0.0124(8) 0.0038(8)
C019 0.0452(12) 0.0317(10) 0.0238(9) 0.0022(8) 0.0048(8) -0.0110(9)
C01A 0.0324(10) 0.0303(10) 0.0310(10) -0.0026(8) 0.0129(8) 0.0008(8)
C01B 0.0318(10) 0.0391(11) 0.0276(10) 0.0055(8) 0.0074(8) -0.0025(9)
F01C 0.0347(9) 0.166(3) 0.136(2) 0.0735(19) -0.0061(11) 0.0160(12)
C01D 0.0433(11) 0.0277(10) 0.0265(9) 0.0041(8) 0.0113(8) -0.0018(8)
C01E 0.0236(9) 0.0317(10) 0.0400(11) -0.0037(8) 0.0096(8) -0.0010(8)
C01F 0.0436(12) 0.0330(11) 0.0274(10) 0.0011(8) 0.0067(8) -0.0078(9)
C01G 0.0373(11) 0.0259(9) 0.0341(10) 0.0016(8) 0.0085(8) 0.0009(8)
C01H 0.0409(11) 0.0344(11) 0.0305(10) 0.0035(8) 0.0084(8) -0.0118(9)
C01I 0.0482(12) 0.0228(9) 0.0280(10) 0.0003(7) 0.0062(9) -0.0051(8)
C01J 0.0442(12) 0.0352(11) 0.0361(11) 0.0020(9) 0.0241(9) -0.0041(9)
C01K 0.0396(11) 0.0292(10) 0.0360(11) -0.0056(8) 0.0070(9) -0.0030(8)
F01L 0.241(10) 0.050(3) 0.076(5) 0.005(3) -0.082(7) 0.047(5)
C01M 0.0502(13) 0.0299(10) 0.0321(10) -0.0020(8) 0.0168(9) -0.0090(9)
C01N 0.0465(12) 0.0332(10) 0.0264(10) 0.0002(8) 0.0093(9) -0.0075(9)
C01O 0.0280(10) 0.0343(11) 0.0371(11) -0.0076(8) 0.0115(8) 0.0005(8)
C01P 0.0519(13) 0.0367(11) 0.0300(10) 0.0003(9) 0.0099(9) -0.0145(10)
F01Q 0.0776(14) 0.0748(14) 0.238(3) 0.100(2) 0.0423(18) 0.0039(11)
C01R 0.0372(11) 0.0384(11) 0.0352(11) -0.0116(9) 0.0098(9) -0.0051(9)
C01S 0.0371(11) 0.0378(12) 0.0459(13) -0.0120(10) 0.0077(9) -0.0051(9)
C01T 0.0453(12) 0.0367(11) 0.0311(11) -0.0016(9) 0.0071(9) -0.0066(9)
C01U 0.0492(13) 0.0298(11) 0.0507(14) -0.0043(10) 0.0130(11) 0.0055(10)
C01V 0.0585(14) 0.0364(11) 0.0250(10) -0.0020(8) 0.0121(9) -0.0104(10)
C01W 0.0498(13) 0.0285(10) 0.0403(12) 0.0028(9) 0.0242(10) 0.0017(9)
C01X 0.0471(12) 0.0313(10) 0.0331(10) 0.0070(8) 0.0196(9) -0.0033(9)
C01Y 0.0347(11) 0.0299(10) 0.0450(12) 0.0055(9) 0.0020(9) -0.0007(8)
B01Z 0.0201(9) 0.0212(9) 0.0202(9) 0.0013(7) 0.0016(7) 0.0001(7)
C020 0.0423(12) 0.0296(10) 0.0467(12) -0.0050(9) 0.0134(10) 0.0034(9)
C021 0.0541(14) 0.0282(10) 0.0450(12) 0.0075(9) 0.0213(11) 0.0044(9)
C022 0.0382(12) 0.0481(13) 0.0341(11) -0.0028(10) -0.0108(9) 0.0050(10)
C023 0.0312(11) 0.0438(13) 0.0638(16) -0.0130(11) 0.0191(11) -0.0059(10)
C024 0.0258(10) 0.0469(13) 0.0430(12) 0.0110(10) -0.0030(9) 0.0028(9)
C025 0.0384(12) 0.0376(12) 0.0436(12) -0.0052(10) 0.0020(9) 0.0044(9)
C026 0.0331(12) 0.0448(14) 0.0686(17) 0.0056(12) 0.0044(11) 0.0070(10)
C027 0.0385(12) 0.0410(12) 0.0534(14) 0.0186(11) 0.0144(10) 0.0027(10)
C028 0.0348(11) 0.0446(13) 0.0495(13) 0.0154(11) 0.0127(10) -0.0031(10)
C029 0.0450(13) 0.0395(13) 0.0681(17) 0.0018(12) 0.0139(12) 0.0149(11)
F02A 0.183(8) 0.033(2) 0.209(11) 0.037(4) 0.132(8) 0.006(3)
C02B 0.0477(14) 0.0345(12) 0.0605(15) 0.0034(11) 0.0058(12) 0.0146(10)
F02D 0.163(3) 0.179(3) 0.0912(18) 0.0268(19) 0.0663(18) -0.078(2)
F02E 0.030(3) 0.058(3) 0.192(11) 0.041(5) -0.022(4) 0.014(2)
C02F 0.0453(14) 0.0457(14) 0.0577(16) -0.0003(12) -0.0081(12) 0.0120(11)
C02G 0.0402(13) 0.0618(17) 0.0593(16) 0.0381(14) 0.0034(11) -0.0068(12)
C02H 0.085(2) 0.0260(11) 0.0514(15) 0.0063(10) 0.0221(14) 0.0009(12)
C02I 0.0405(13) 0.0614(16) 0.0547(15) 0.0224(13) 0.0226(11) 0.0070(12)
C02J 0.0539(16) 0.0720(19) 0.0496(15) 0.0079(14) 0.0017(12) -0.0267(14)
C02K 0.0510(15) 0.0446(14) 0.0584(16) -0.0134(12) -0.0094(12) 0.0034(11)
F02L 0.0224(17) 0.156(10) 0.075(3) 0.051(4) 0.0023(17) -0.016(3)
F02M 0.039(2) 0.133(8) 0.115(8) -0.078(7) -0.019(4) -0.001(4)
C02N 0.0622(18) 0.0632(19) 0.085(2) 0.0057(17) 0.0239(16) -0.0248(15)
C02O 0.0577(18) 0.103(3) 0.0596(18) 0.0188(18) -0.0122(14) -0.0250(18)
C02P 0.079(2) 0.098(3) 0.0318(13) -0.0107(14) 0.0151(13) -0.0374(19)
C02Q 0.120(3) 0.063(2) 0.0507(17) 0.0057(15) -0.0040(19) -0.021(2)
C02R 0.063(2) 0.076(2) 0.129(4) -0.034(2) 0.015(2) -0.0225(19)
C02S 0.099(3) 0.088(3) 0.074(2) -0.042(2) 0.017(2) -0.014(2)
F3 0.032(2) 0.060(3) 0.153(10) 0.042(4) -0.030(4) -0.0169(19)
F02F 0.028(2) 0.138(10) 0.169(9) -0.087(8) 0.004(4) 0.024(4)
F02N 0.048(2) 0.188(10) 0.046(3) 0.023(4) -0.0212(18) -0.027(5)
F00M 0.050(5) 0.040(4) 0.168(9) -0.034(6) 0.061(5) -0.020(3)
F00D 0.087(8) 0.131(10) 0.115(8) -0.077(7) 0.083(7) -0.068(6)
F5 0.024(3) 0.115(5) 0.118(7) 0.050(6) 0.002(3) -0.006(3)
C02U 0.172(5) 0.085(3) 0.076(2) 0.020(2) -0.021(3) -0.087(3)
C1 0.0433(13) 0.0374(13) 0.0634(16) -0.0036(12) -0.0055(12) -0.0066(10)
F1 0.046(3) 0.049(3) 0.094(5) 0.038(3) -0.006(2) 0.0004(18)
F02B 0.135(9) 0.033(4) 0.058(4) -0.013(3) -0.012(5) 0.011(4)
F01M 0.085(4) 0.034(2) 0.065(3) 0.027(2) 0.031(3) 0.005(2)

loop_
_atom_type_symbol
_atom_type_description
_atom_type_scat_dispersion_real
_atom_type_scat_dispersion_imag
_atom_type_scat_source
C C 0.0181 0.0091 'International Tables Vol C Tables 4.2.6.8 and 6.1.1.4'
H H 0.0000 0.0000 'International Tables Vol C Tables 4.2.6.8 and 6.1.1.4'
B B 0.0090 0.0039 'International Tables Vol C Tables 4.2.6.8 and 6.1.1.4'
Cu Cu -1.9646 0.5888 'International Tables Vol C Tables 4.2.6.8 and 6.1.1.4'
F F 0.0727 0.0534 'International Tables Vol C Tables 4.2.6.8 and 6.1.1.4'
N N 0.0311 0.0180 'International Tables Vol C Tables 4.2.6.8 and 6.1.1.4'

loop_
_geom_angle_atom_site_label_1
_geom_angle_atom_site_label_2
_geom_angle_atom_site_label_3
_geom_angle
_geom_angle_site_symmetry_1
_geom_angle_site_symmetry_3
_geom_angle_publ_flag
N00D Cu01 N009 92.60(7) . 2_556 ?
C00O Cu01 N009 125.12(8) . 2_556 ?
C00O Cu01 N00D 142.27(7) . . ?
C00O N004 C00U 123.16(15) . . ?
C00O N004 C01X 111.35(16) . . ?
C01X N004 C00U 125.29(16) . . ?
C00O N007 C018 121.76(16) . . ?
C00O N007 C01J 111.40(17) . . ?
C01J N007 C018 126.79(17) . . ?
C01M N009 Cu01 122.97(15) . 2_546 ?
C01M N009 C01V 117.40(18) . . ?
C01V N009 Cu01 119.37(15) . 2_546 ?
C01W N00D Cu01 122.23(15) . . ?
C01W N00D C027 116.99(19) . . ?
C027 N00D Cu01 118.09(15) . . ?
C00Q C00I C00Z 115.96(17) . . ?
C00Q C00I B01Z 124.01(16) . . ?
C00Z C00I B01Z 119.96(16) . . ?
C00S C00J C00X 115.69(16) . . ?
C00S C00J B01Z 125.08(16) . . ?
C00X C00J B01Z 119.04(16) . . ?
C00R C00K H00K 118.8 . . ?
C00Y C00K H00K 118.8 . . ?
C00Y C00K C00R 122.30(17) . . ?
C00V C00M C014 115.74(17) . . ?
C00V C00M B01Z 122.42(16) . . ?
C014 C00M B01Z 121.47(16) . . ?
N004 C00O Cu01 129.41(14) . . ?
N007 C00O Cu01 126.71(14) . . ?
N007 C00O N004 103.87(15) . . ?
C00I C00Q H00Q 119.0 . . ?
C00I C00Q C00T 121.93(17) . . ?
C00T C00Q H00Q 119.0 . . ?
C00K C00R B01Z 122.04(16) . . ?
C017 C00R C00K 115.70(17) . . ?
C017 C00R B01Z 121.86(16) . . ?
C00J C00S H00S 119.0 . . ?
C015 C00S C00J 122.07(17) . . ?
C015 C00S H00S 119.0 . . ?
C00Q C00T C01K 119.92(18) . . ?
C016 C00T C00Q 120.98(18) . . ?
C016 C00T C01K 119.10(18) . . ?
C01G C00U N004 118.02(18) . . ?
C01Y C00U N004 118.73(18) . . ?
C01Y C00U C01G 123.24(19) . . ?
C00M C00V H00V 119.0 . . ?
C01I C00V C00M 122.07(19) . . ?
C01I C00V H00V 119.0 . . ?
C00J C00X H00X 118.8 . . ?
C011 C00X C00J 122.33(17) . . ?
C011 C00X H00X 118.8 . . ?
C00K C00Y C01O 120.79(18) . . ?
C00K C00Y C01R 120.04(18) . . ?
C01O C00Y C01R 119.11(18) . . ?
C00I C00Z H00Z 118.9 . . ?
C013 C00Z C00I 122.19(18) . . ?
C013 C00Z H00Z 118.9 . . ?
C011 C010 H010 121.0 . . ?
C015 C010 H010 121.0 . . ?
C015 C010 C011 117.98(17) . . ?
C00X C011 C02G 120.49(19) . . ?
C010 C011 C00X 120.74(18) . . ?
C010 C011 C02G 118.77(18) . . ?
C021 C012 C019 122.4(2) . . ?
C028 C012 C019 119.5(2) . . ?
C028 C012 C021 117.90(19) . . ?
C00Z C013 C022 120.68(19) . . ?
C016 C013 C00Z 120.80(18) . . ?
C016 C013 C022 118.51(19) . . ?
C00M C014 H014 118.9 . . ?
C01B C014 C00M 122.26(18) . . ?
C01B C014 H014 118.9 . . ?
C00S C015 C024 120.00(18) . . ?
C010 C015 C00S 121.19(18) . . ?
C010 C015 C024 118.81(18) . . ?
C00T C016 C013 118.13(18) . . ?
C00T C016 H016 120.9 . . ?
C013 C016 H016 120.9 . . ?
C00R C017 H017 118.9 . . ?
C01E C017 C00R 122.25(18) . . ?
C01E C017 H017 118.9 . . ?
C01A C018 N007 117.98(18) . . ?
C025 C018 N007 118.72(18) . . ?
C025 C018 C01A 123.3(2) . . ?
C01F C019 C012 171.1(2) . . ?
C018 C01A C01T 121.10(19) . . ?
C020 C01A C018 117.4(2) . . ?
C020 C01A C01T 121.4(2) . . ?
C014 C01B C02I 120.9(2) . . ?
C01H C01B C014 120.4(2) . . ?
C01H C01B C02I 118.7(2) . . ?
C01N C01D C01F 122.59(19) . . ?
C01N C01D C01P 118.09(19) . . ?
C01P C01D C01F 119.29(19) . . ?
C017 C01E C023 118.93(19) . . ?
C01O C01E C017 121.09(18) . . ?
C01O C01E C023 119.98(19) . . ?
C019 C01F C01D 174.7(2) . . ?
C00U C01G C01S 122.83(19) . . ?
C01U C01G C00U 117.3(2) . . ?
C01U C01G C01S 119.9(2) . . ?
C01B C01H H01H 120.8 . . ?
C01I C01H C01B 118.35(19) . . ?
C01I C01H H01H 120.8 . . ?
C00V C01I C02H 118.5(2) . . ?
C01H C01I C00V 121.01(19) . . ?
C01H C01I C02H 120.4(2) . . ?
N007 C01J H01J 126.6 . . ?
C01X C01J N007 106.76(18) . . ?
C01X C01J H01J 126.6 . . ?
F005 C01K C00T 112.88(18) . . ?
F006 C01K F005 103.0(2) . . ?
F006 C01K C00T 113.84(18) . . ?
F00B C01K F005 104.6(2) . . ?
F00B C01K F006 108.4(2) . . ?
F00B C01K C00T 113.20(19) . . ?
N009 C01M H01M 118.2 . . ?
N009 C01M C01N 123.6(2) . . ?
C01N C01M H01M 118.2 . . ?
C01D C01N H01N 120.7 . . ?
C01M C01N C01D 118.7(2) . . ?
C01M C01N H01N 120.7 . . ?
C00Y C01O H01O 121.1 . . ?
C01E C01O C00Y 117.82(18) . . ?
C01E C01O H01O 121.1 . . ?
C01D C01P H01P 120.5 . . ?
C01V C01P C01D 119.0(2) . . ?
C01V C01P H01P 120.5 . . ?
F002 C01R C00Y 112.48(17) . . ?
F003 C01R F002 105.6(2) . . ?
F003 C01R F008 107.2(2) . . ?
F003 C01R C00Y 112.95(18) . . ?
F008 C01R F002 106.09(19) . . ?
F008 C01R C00Y 112.06(19) . . ?
C01G C01S H01S 108.1 . . ?
C01G C01S C02N 110.8(2) . . ?
C01G C01S C02O 110.9(2) . . ?
C02N C01S H01S 108.1 . . ?
C02N C01S C02O 110.7(3) . . ?
C02O C01S H01S 108.1 . . ?
C01A C01T H01T 107.3 . . ?
C01A C01T C02J 112.9(2) . . ?
C01A C01T C02P 110.1(2) . . ?
C02J C01T H01T 107.3 . . ?
C02J C01T C02P 111.7(2) . . ?
C02P C01T H01T 107.3 . . ?
C01G C01U H01U 119.6 . . ?
C029 C01U C01G 120.8(2) . . ?
C029 C01U H01U 119.6 . . ?
N009 C01V C01P 123.2(2) . . ?
N009 C01V H01V 118.4 . . ?
C01P C01V H01V 118.4 . . ?
N00D C01W H01W 118.5 . . ?
N00D C01W C021 123.0(2) . . ?
C021 C01W H01W 118.5 . . ?
N004 C01X H01X 126.7 . . ?
C01J C01X N004 106.61(18) . . ?
C01J C01X H01X 126.7 . . ?
C00U C01Y C026 116.8(2) . . ?
C00U C01Y C1 122.6(2) . . ?
C026 C01Y C1 120.6(2) . . ?
C00I B01Z C00J 111.17(15) . . ?
C00I B01Z C00R 110.70(14) . . ?
C00M B01Z C00I 105.58(14) . . ?
C00M B01Z C00J 113.25(14) . . ?
C00M B01Z C00R 112.73(15) . . ?
C00R B01Z C00J 103.56(14) . . ?
C01A C020 H020 119.7 . . ?
C02B C020 C01A 120.7(2) . . ?
C02B C020 H020 119.7 . . ?
C012 C021 C01W 119.0(2) . . ?
C012 C021 H021 120.5 . . ?
C01W C021 H021 120.5 . . ?
F00E C022 F00G 105.9(2) . . ?
F00E C022 C013 113.71(19) . . ?
F00E C022 F01C 105.9(3) . . ?
F00G C022 C013 112.5(2) . . ?
F01C C022 F00G 106.0(2) . . ?
F01C C022 C013 112.2(2) . . ?
F00A C023 F00C 108.6(8) . . ?
F00A C023 F00L 104.1(7) . . ?
F00A C023 C01E 114.1(6) . . ?
F00C C023 F00L 108.0(8) . . ?
F00C C023 C01E 111.5(6) . . ?
F00L C023 C01E 110.0(5) . . ?
F00M C023 C01E 113.7(6) . . ?
F00M C023 F00D 106.0(10) . . ?
F00M C023 F5 102.2(8) . . ?
F00D C023 C01E 112.1(7) . . ?
F5 C023 C01E 114.4(5) . . ?
F5 C023 F00D 107.7(9) . . ?
F02E C024 C015 112.7(4) . . ?
F02E C024 F02L 103.4(5) . . ?
F02L C024 C015 111.2(3) . . ?
F02M C024 C015 114.1(3) . . ?
F02M C024 F02E 107.7(6) . . ?
F02M C024 F02L 107.0(5) . . ?
F3 C024 C015 114.1(2) . . ?
F3 C024 F02N 102.8(5) . . ?
F02F C024 C015 114.0(4) . . ?
F02F C024 F3 109.3(5) . . ?
F02F C024 F02N 103.9(5) . . ?
F02N C024 C015 111.7(3) . . ?
C018 C025 C02K 122.4(2) . . ?
C02F C025 C018 116.6(2) . . ?
C02F C025 C02K 121.0(2) . . ?
C01Y C026 H026 119.4 . . ?
C029 C026 C01Y 121.3(2) . . ?
C029 C026 H026 119.4 . . ?
N00D C027 H027 118.1 . . ?
N00D C027 C028 123.8(2) . . ?
C028 C027 H027 118.1 . . ?
C012 C028 H028 120.4 . . ?
C027 C028 C012 119.1(2) . . ?
C027 C028 H028 120.4 . . ?
C01U C029 C026 120.6(2) . . ?
C01U C029 H029 119.7 . . ?
C026 C029 H029 119.7 . . ?
C020 C02B H02B 120.0 . . ?
C02F C02B C020 120.1(2) . . ?
C02F C02B H02B 120.0 . . ?
C025 C02F H02F 119.0 . . ?
C02B C02F C025 121.9(2) . . ?
C02B C02F H02F 119.0 . . ?
F00W C02G C011 115.3(2) . . ?
F00W C02G F01Q 111.8(3) . . ?
F00W C02G F02D 102.6(3) . . ?
F01Q C02G C011 114.1(2) . . ?
F01Q C02G F02D 100.7(3) . . ?
F02D C02G C011 110.7(3) . . ?
F00F C02H C01I 109.3(5) . . ?
F00F C02H F02A 98.7(6) . . ?
F01L C02H F00F 111.6(8) . . ?
F01L C02H C01I 115.4(4) . . ?
F01L C02H F02A 113.5(6) . . ?
F02A C02H C01I 107.1(4) . . ?
F1 C02H C01I 110.8(4) . . ?
F02B C02H C01I 117.9(7) . . ?
F02B C02H F1 101.7(8) . . ?
F02B C02H F01M 110.0(6) . . ?
F01M C02H C01I 114.9(3) . . ?
F01M C02H F1 99.0(4) . . ?
F00H C02I F00N 110.9(3) . . ?
F00H C02I F00P 104.6(2) . . ?
F00H C02I C01B 114.3(2) . . ?
F00N C02I F00P 102.2(2) . . ?
F00N C02I C01B 113.1(2) . . ?
F00P C02I C01B 110.7(2) . . ?
C01T C02J H02A 109.5 . . ?
C01T C02J H02C 109.5 . . ?
C01T C02J H02D 109.5 . . ?
H02A C02J H02C 109.5 . . ?
H02A C02J H02D 109.5 . . ?
H02C C02J H02D 109.5 . . ?
C025 C02K H02K 107.5 . . ?
C025 C02K C02S 110.7(3) . . ?
C02R C02K C025 112.1(3) . . ?
C02R C02K H02K 107.5 . . ?
C02R C02K C02S 111.4(3) . . ?
C02S C02K H02K 107.5 . . ?
C01S C02N H02E 109.5 . . ?
C01S C02N H02G 109.5 . . ?
C01S C02N H02H 109.5 . . ?
H02E C02N H02G 109.5 . . ?
H02E C02N H02H 109.5 . . ?
H02G C02N H02H 109.5 . . ?
C01S C02O H02I 109.5 . . ?
C01S C02O H02J 109.5 . . ?
C01S C02O H02L 109.5 . . ?
H02I C02O H02J 109.5 . . ?
H02I C02O H02L 109.5 . . ?
H02J C02O H02L 109.5 . . ?
C01T C02P H02M 109.5 . . ?
C01T C02P H02N 109.5 . . ?
C01T C02P H02O 109.5 . . ?
H02M C02P H02N 109.5 . . ?
H02M C02P H02O 109.5 . . ?
H02N C02P H02O 109.5 . . ?
H02P C02Q H02Q 109.5 . . ?
H02P C02Q H02R 109.5 . . ?
H02Q C02Q H02R 109.5 . . ?
C1 C02Q H02P 109.5 . . ?
C1 C02Q H02Q 109.5 . . ?
C1 C02Q H02R 109.5 . . ?
C02K C02R H02S 109.5 . . ?
C02K C02R H02T 109.5 . . ?
C02K C02R H02U 109.5 . . ?
H02S C02R H02T 109.5 . . ?
H02S C02R H02U 109.5 . . ?
H02T C02R H02U 109.5 . . ?
C02K C02S H02V 109.5 . . ?
C02K C02S H02W 109.5 . . ?
C02K C02S H02X 109.5 . . ?
H02V C02S H02W 109.5 . . ?
H02V C02S H02X 109.5 . . ?
H02W C02S H02X 109.5 . . ?
H02Y C02U H 109.5 . . ?
H02Y C02U HA 109.5 . . ?
H C02U HA 109.5 . . ?
C1 C02U H02Y 109.5 . . ?
C1 C02U H 109.5 . . ?
C1 C02U HA 109.5 . . ?
C01Y C1 C02Q 111.4(2) . . ?
C01Y C1 H1 114(2) . . ?
C02Q C1 H1 95(2) . . ?
C02U C1 C01Y 111.7(3) . . ?
C02U C1 H1 116(2) . . ?

loop_
_geom_bond_atom_site_label_1
_geom_bond_atom_site_label_2
_geom_bond_distance
_geom_bond_site_symmetry_2
_geom_bond_publ_flag
Cu01 N009 2.0652(17) 2_556 ?
Cu01 N00D 2.0151(18) . ?
Cu01 C00O 1.8937(18) . ?
F002 C01R 1.340(3) . ?
F003 C01R 1.323(3) . ?
N004 C00O 1.357(2) . ?
N004 C00U 1.441(2) . ?
N004 C01X 1.386(2) . ?
F005 C01K 1.335(3) . ?
F006 C01K 1.325(3) . ?
N007 C00O 1.356(2) . ?
N007 C018 1.442(3) . ?
N007 C01J 1.384(3) . ?
F008 C01R 1.327(3) . ?
N009 C01M 1.338(3) . ?
N009 C01V 1.341(3) . ?
F00A C023 1.295(9) . ?
F00B C01K 1.316(3) . ?
F00C C023 1.324(9) . ?
N00D C01W 1.336(3) . ?
N00D C027 1.339(3) . ?
F00E C022 1.313(3) . ?
F00F C02H 1.345(9) . ?
F00G C022 1.317(3) . ?
F00H C02I 1.300(3) . ?
C00I C00Q 1.396(3) . ?
C00I C00Z 1.404(3) . ?
C00I B01Z 1.642(3) . ?
C00J C00S 1.398(3) . ?
C00J C00X 1.404(3) . ?
C00J B01Z 1.647(3) . ?
C00K H00K 0.9500 . ?
C00K C00R 1.403(3) . ?
C00K C00Y 1.391(3) . ?
F00L C023 1.331(8) . ?
C00M C00V 1.398(3) . ?
C00M C014 1.404(3) . ?
C00M B01Z 1.635(3) . ?
F00N C02I 1.301(3) . ?
F00P C02I 1.363(4) . ?
C00Q H00Q 0.9500 . ?
C00Q C00T 1.398(3) . ?
C00R C017 1.399(3) . ?
C00R B01Z 1.645(3) . ?
C00S H00S 0.9500 . ?
C00S C015 1.395(3) . ?
C00T C016 1.383(3) . ?
C00T C01K 1.494(3) . ?
C00U C01G 1.403(3) . ?
C00U C01Y 1.398(3) . ?
C00V H00V 0.9500 . ?
C00V C01I 1.394(3) . ?
F00W C02G 1.277(3) . ?
C00X H00X 0.9500 . ?
C00X C011 1.392(3) . ?
C00Y C01O 1.392(3) . ?
C00Y C01R 1.499(3) . ?
C00Z H00Z 0.9500 . ?
C00Z C013 1.390(3) . ?
C010 H010 0.9500 . ?
C010 C011 1.389(3) . ?
C010 C015 1.382(3) . ?
C011 C02G 1.496(3) . ?
C012 C019 1.443(3) . ?
C012 C021 1.386(3) . ?
C012 C028 1.384(3) . ?
C013 C016 1.387(3) . ?
C013 C022 1.500(3) . ?
C014 H014 0.9500 . ?
C014 C01B 1.392(3) . ?
C015 C024 1.499(3) . ?
C016 H016 0.9500 . ?
C017 H017 0.9500 . ?
C017 C01E 1.391(3) . ?
C018 C01A 1.399(3) . ?
C018 C025 1.396(3) . ?
C019 C01F 1.192(3) . ?
C01A C01T 1.513(3) . ?
C01A C020 1.397(3) . ?
C01B C01H 1.391(3) . ?
C01B C02I 1.493(3) . ?
F01C C022 1.314(3) . ?
C01D C01F 1.436(3) . ?
C01D C01N 1.390(3) . ?
C01D C01P 1.396(3) . ?
C01E C01O 1.386(3) . ?
C01E C023 1.501(3) . ?
C01G C01S 1.515(3) . ?
C01G C01U 1.397(3) . ?
C01H H01H 0.9500 . ?
C01H C01I 1.378(3) . ?
C01I C02H 1.503(3) . ?
C01J H01J 0.9500 . ?
C01J C01X 1.342(3) . ?
F01L C02H 1.196(8) . ?
C01M H01M 0.9500 . ?
C01M C01N 1.385(3) . ?
C01N H01N 0.9500 . ?
C01O H01O 0.9500 . ?
C01P H01P 0.9500 . ?
C01P C01V 1.381(3) . ?
F01Q C02G 1.285(4) . ?
C01S H01S 1.0000 . ?
C01S C02N 1.518(4) . ?
C01S C02O 1.522(4) . ?
C01T H01T 1.0000 . ?
C01T C02J 1.517(3) . ?
C01T C02P 1.519(3) . ?
C01U H01U 0.9500 . ?
C01U C029 1.381(4) . ?
C01V H01V 0.9500 . ?
C01W H01W 0.9500 . ?
C01W C021 1.389(3) . ?
C01X H01X 0.9500 . ?
C01Y C026 1.400(3) . ?
C01Y C1 1.520(3) . ?
C020 H020 0.9500 . ?
C020 C02B 1.385(4) . ?
C021 H021 0.9500 . ?
C023 F00M 1.278(9) . ?
C023 F00D 1.328(12) . ?
C023 F5 1.302(8) . ?
C024 F02E 1.276(6) . ?
C024 F02L 1.341(5) . ?
C024 F02M 1.261(6) . ?
C024 F3 1.300(5) . ?
C024 F02F 1.276(6) . ?
C024 F02N 1.331(5) . ?
C025 C02F 1.393(3) . ?
C025 C02K 1.520(3) . ?
C026 H026 0.9500 . ?
C026 C029 1.381(4) . ?
C027 H027 0.9500 . ?
C027 C028 1.371(3) . ?
C028 H028 0.9500 . ?
C029 H029 0.9500 . ?
F02A C02H 1.397(8) . ?
C02B H02B 0.9500 . ?
C02B C02F 1.379(4) . ?
F02D C02G 1.344(4) . ?
C02F H02F 0.9500 . ?
C02H F1 1.432(7) . ?
C02H F02B 1.291(10) . ?
C02H F01M 1.324(5) . ?
C02J H02A 0.9800 . ?
C02J H02C 0.9800 . ?
C02J H02D 0.9800 . ?
C02K H02K 1.0000 . ?
C02K C02R 1.516(5) . ?
C02K C02S 1.522(5) . ?
C02N H02E 0.9800 . ?
C02N H02G 0.9800 . ?
C02N H02H 0.9800 . ?
C02O H02I 0.9800 . ?
C02O H02J 0.9800 . ?
C02O H02L 0.9800 . ?
C02P H02M 0.9800 . ?
C02P H02N 0.9800 . ?
C02P H02O 0.9800 . ?
C02Q H02P 0.9800 . ?
C02Q H02Q 0.9800 . ?
C02Q H02R 0.9800 . ?
C02Q C1 1.540(4) . ?
C02R H02S 0.9800 . ?
C02R H02T 0.9800 . ?
C02R H02U 0.9800 . ?
C02S H02V 0.9800 . ?
C02S H02W 0.9800 . ?
C02S H02X 0.9800 . ?
C02U H02Y 0.9800 . ?
C02U H 0.9800 . ?
C02U HA 0.9800 . ?
C02U C1 1.489(5) . ?
C1 H1 0.97(4) . ?

loop_
_geom_torsion_atom_site_label_1
_geom_torsion_atom_site_label_2
_geom_torsion_atom_site_label_3
_geom_torsion_atom_site_label_4
_geom_torsion
_geom_torsion_site_symmetry_1
_geom_torsion_site_symmetry_2
_geom_torsion_site_symmetry_3
_geom_torsion_site_symmetry_4
_geom_torsion_publ_flag
Cu01 N009 C01M C01N -174.75(18) 2_546 . . . ?
Cu01 N009 C01V C01P 173.6(2) 2_546 . . . ?
Cu01 N00D C01W C021 156.93(19) . . . . ?
Cu01 N00D C027 C028 -157.7(2) . . . . ?
N004 C00U C01G C01S 2.3(3) . . . . ?
N004 C00U C01G C01U -177.29(18) . . . . ?
N004 C00U C01Y C026 176.6(2) . . . . ?
N004 C00U C01Y C1 -3.6(3) . . . . ?
N007 C018 C01A C01T 6.5(3) . . . . ?
N007 C018 C01A C020 -175.37(18) . . . . ?
N007 C018 C025 C02F 175.2(2) . . . . ?
N007 C018 C025 C02K -4.2(3) . . . . ?
N007 C01J C01X N004 -0.2(3) . . . . ?
N009 Cu01 C00O N004 -52.3(2) 2_556 . . . ?
N009 Cu01 C00O N007 129.45(16) 2_556 . . . ?
N009 C01M C01N C01D 1.5(4) . . . . ?
N00D Cu01 C00O N004 126.11(17) . . . . ?
N00D Cu01 C00O N007 -52.1(2) . . . . ?
N00D C01W C021 C012 0.1(4) . . . . ?
N00D C027 C028 C012 -0.1(4) . . . . ?
C00I C00Q C00T C016 0.8(3) . . . . ?
C00I C00Q C00T C01K -178.48(18) . . . . ?
C00I C00Z C013 C016 0.2(3) . . . . ?
C00I C00Z C013 C022 178.8(2) . . . . ?
C00J C00S C015 C010 -1.0(3) . . . . ?
C00J C00S C015 C024 179.06(19) . . . . ?
C00J C00X C011 C010 -0.1(3) . . . . ?
C00J C00X C011 C02G 179.7(2) . . . . ?
C00K C00R C017 C01E -1.5(3) . . . . ?
C00K C00R B01Z C00I -157.13(16) . . . . ?
C00K C00R B01Z C00J 83.65(19) . . . . ?
C00K C00R B01Z C00M -39.1(2) . . . . ?
C00K C00Y C01O C01E -0.9(3) . . . . ?
C00K C00Y C01R F002 35.1(3) . . . . ?
C00K C00Y C01R F003 154.5(2) . . . . ?
C00K C00Y C01R F008 -84.3(3) . . . . ?
C00M C00V C01I C01H -1.6(3) . . . . ?
C00M C00V C01I C02H 175.3(2) . . . . ?
C00M C014 C01B C01H -4.2(3) . . . . ?
C00M C014 C01B C02I 177.4(2) . . . . ?
C00O N004 C00U C01G 95.3(2) . . . . ?
C00O N004 C00U C01Y -84.1(2) . . . . ?
C00O N004 C01X C01J -0.3(3) . . . . ?
C00O N007 C018 C01A 89.2(2) . . . . ?
C00O N007 C018 C025 -88.5(2) . . . . ?
C00O N007 C01J C01X 0.6(3) . . . . ?
C00Q C00I C00Z C013 0.8(3) . . . . ?
C00Q C00I B01Z C00J -17.4(2) . . . . ?
C00Q C00I B01Z C00M 105.78(19) . . . . ?
C00Q C00I B01Z C00R -131.93(18) . . . . ?
C00Q C00T C016 C013 0.2(3) . . . . ?
C00Q C00T C01K F005 -97.3(2) . . . . ?
C00Q C00T C01K F006 19.7(3) . . . . ?
C00Q C00T C01K F00B 144.2(2) . . . . ?
C00R C00K C00Y C01O 1.9(3) . . . . ?
C00R C00K C00Y C01R 179.00(18) . . . . ?
C00R C017 C01E C01O 2.5(3) . . . . ?
C00R C017 C01E C023 -177.5(2) . . . . ?
C00S C00J C00X C011 -0.9(3) . . . . ?
C00S C00J B01Z C00I 132.61(18) . . . . ?
C00S C00J B01Z C00M 13.9(2) . . . . ?
C00S C00J B01Z C00R -108.49(19) . . . . ?
C00S C015 C024 F02E -145.0(7) . . . . ?
C00S C015 C024 F02L -29.4(7) . . . . ?
C00S C015 C024 F02M 91.7(8) . . . . ?
C00S C015 C024 F3 22.1(7) . . . . ?
C00S C015 C024 F02F -104.5(8) . . . . ?
C00S C015 C024 F02N 138.1(7) . . . . ?
C00U N004 C00O Cu01 7.0(3) . . . . ?
C00U N004 C00O N007 -174.48(17) . . . . ?
C00U N004 C01X C01J 174.72(19) . . . . ?
C00U C01G C01S C02N 122.9(2) . . . . ?
C00U C01G C01S C02O -113.8(3) . . . . ?
C00U C01G C01U C029 -0.1(3) . . . . ?
C00U C01Y C026 C029 1.6(4) . . . . ?
C00U C01Y C1 C02Q -124.1(3) . . . . ?
C00U C01Y C1 C02U 115.3(3) . . . . ?
C00V C00M C014 C01B 5.0(3) . . . . ?
C00V C00M B01Z C00I 93.00(19) . . . . ?
C00V C00M B01Z C00J -145.15(17) . . . . ?
C00V C00M B01Z C00R -28.0(2) . . . . ?
C00V C01I C02H F00F 56.6(5) . . . . ?
C00V C01I C02H F01L -70.1(10) . . . . ?
C00V C01I C02H F02A 162.5(7) . . . . ?
C00V C01I C02H F1 -41.3(5) . . . . ?
C00V C01I C02H F02B 75.2(9) . . . . ?
C00V C01I C02H F01M -152.5(5) . . . . ?
C00X C00J C00S C015 1.4(3) . . . . ?
C00X C00J B01Z C00I -52.6(2) . . . . ?
C00X C00J B01Z C00M -171.24(16) . . . . ?
C00X C00J B01Z C00R 66.3(2) . . . . ?
C00X C011 C02G F00W 12.9(4) . . . . ?
C00X C011 C02G F01Q 144.3(3) . . . . ?
C00X C011 C02G F02D -103.0(3) . . . . ?
C00Y C00K C00R C017 -0.6(3) . . . . ?
C00Y C00K C00R B01Z -173.43(17) . . . . ?
C00Z C00I C00Q C00T -1.3(3) . . . . ?
C00Z C00I B01Z C00J 165.77(16) . . . . ?
C00Z C00I B01Z C00M -71.0(2) . . . . ?
C00Z C00I B01Z C00R 51.2(2) . . . . ?
C00Z C013 C016 C00T -0.7(3) . . . . ?
C00Z C013 C022 F00E 15.3(3) . . . . ?
C00Z C013 C022 F00G 135.7(2) . . . . ?
C00Z C013 C022 F01C -104.8(3) . . . . ?
C010 C011 C02G F00W -167.3(3) . . . . ?
C010 C011 C02G F01Q -36.0(4) . . . . ?
C010 C011 C02G F02D 76.7(3) . . . . ?
C010 C015 C024 F02E 35.0(7) . . . . ?
C010 C015 C024 F02L 150.6(7) . . . . ?
C010 C015 C024 F02M -88.3(8) . . . . ?
C010 C015 C024 F3 -157.9(7) . . . . ?
C010 C015 C024 F02F 75.5(8) . . . . ?
C010 C015 C024 F02N -41.9(7) . . . . ?
C011 C010 C015 C00S -0.1(3) . . . . ?
C011 C010 C015 C024 179.9(2) . . . . ?
C014 C00M C00V C01I -2.1(3) . . . . ?
C014 C00M B01Z C00I -79.7(2) . . . . ?
C014 C00M B01Z C00J 42.2(2) . . . . ?
C014 C00M B01Z C00R 159.33(16) . . . . ?
C014 C01B C01H C01I 0.2(3) . . . . ?
C014 C01B C02I F00H -5.8(4) . . . . ?
C014 C01B C02I F00N 122.4(3) . . . . ?
C014 C01B C02I F00P -123.5(2) . . . . ?
C015 C010 C011 C00X 0.6(3) . . . . ?
C015 C010 C011 C02G -179.1(2) . . . . ?
C016 C00T C01K F005 83.4(2) . . . . ?
C016 C00T C01K F006 -159.6(2) . . . . ?
C016 C00T C01K F00B -35.2(3) . . . . ?
C016 C013 C022 F00E -166.1(2) . . . . ?
C016 C013 C022 F00G -45.7(3) . . . . ?
C016 C013 C022 F01C 73.8(3) . . . . ?
C017 C00R B01Z C00I 30.5(2) . . . . ?
C017 C00R B01Z C00J -88.69(19) . . . . ?
C017 C00R B01Z C00M 148.55(17) . . . . ?
C017 C01E C01O C00Y -1.2(3) . . . . ?
C017 C01E C023 F00A -175.5(6) . . . . ?
C017 C01E C023 F00C 61.0(9) . . . . ?
C017 C01E C023 F00L -58.9(7) . . . . ?
C017 C01E C023 F00M 45.3(9) . . . . ?
C017 C01E C023 F00D 165.4(14) . . . . ?
C017 C01E C023 F5 -71.6(8) . . . . ?
C018 N007 C00O Cu01 0.1(3) . . . . ?
C018 N007 C00O N004 -178.51(17) . . . . ?
C018 N007 C01J C01X 178.2(2) . . . . ?
C018 C01A C01T C02J -139.9(2) . . . . ?
C018 C01A C01T C02P 94.6(3) . . . . ?
C018 C01A C020 C02B -0.2(3) . . . . ?
C018 C025 C02F C02B 0.6(4) . . . . ?
C018 C025 C02K C02R -123.0(3) . . . . ?
C018 C025 C02K C02S 111.9(3) . . . . ?
C019 C012 C021 C01W -170.7(2) . . . . ?
C019 C012 C028 C027 170.9(2) . . . . ?
C01A C018 C025 C02F -2.4(3) . . . . ?
C01A C018 C025 C02K 178.3(2) . . . . ?
C01A C020 C02B C02F -1.4(4) . . . . ?
C01B C01H C01I C00V 2.6(3) . . . . ?
C01B C01H C01I C02H -174.3(2) . . . . ?
C01D C01P C01V N009 1.3(4) . . . . ?
C01F C01D C01N C01M -179.3(2) . . . . ?
C01F C01D C01P C01V 178.0(2) . . . . ?
C01G C00U C01Y C026 -2.8(3) . . . . ?
C01G C00U C01Y C1 177.1(2) . . . . ?
C01G C01U C029 C026 -1.1(4) . . . . ?
C01H C01B C02I F00H 175.8(3) . . . . ?
C01H C01B C02I F00N -56.0(4) . . . . ?
C01H C01B C02I F00P 58.0(3) . . . . ?
C01H C01I C02H F00F -126.5(5) . . . . ?
C01H C01I C02H F01L 106.9(10) . . . . ?
C01H C01I C02H F02A -20.6(8) . . . . ?
C01H C01I C02H F1 135.6(4) . . . . ?
C01H C01I C02H F02B -107.9(9) . . . . ?
C01H C01I C02H F01M 24.4(5) . . . . ?
C01J N007 C00O Cu01 177.78(15) . . . . ?
C01J N007 C00O N004 -0.8(2) . . . . ?
C01J N007 C018 C01A -88.2(3) . . . . ?
C01J N007 C018 C025 94.1(3) . . . . ?
C01K C00T C016 C013 179.53(18) . . . . ?
C01M N009 C01V C01P -0.7(4) . . . . ?
C01N C01D C01P C01V -0.4(4) . . . . ?
C01O C00Y C01R F002 -147.7(2) . . . . ?
C01O C00Y C01R F003 -28.3(3) . . . . ?
C01O C00Y C01R F008 92.9(3) . . . . ?
C01O C01E C023 F00A 4.6(7) . . . . ?
C01O C01E C023 F00C -119.0(9) . . . . ?
C01O C01E C023 F00L 121.2(7) . . . . ?
C01O C01E C023 F00M -134.6(9) . . . . ?
C01O C01E C023 F00D -14.5(14) . . . . ?
C01O C01E C023 F5 108.5(7) . . . . ?
C01P C01D C01N C01M -0.9(3) . . . . ?
C01R C00Y C01O C01E -178.1(2) . . . . ?
C01S C01G C01U C029 -179.7(2) . . . . ?
C01T C01A C020 C02B 177.9(2) . . . . ?
C01U C01G C01S C02N -57.5(3) . . . . ?
C01U C01G C01S C02O 65.8(3) . . . . ?
C01V N009 C01M C01N -0.7(3) . . . . ?
C01W N00D C027 C028 4.2(4) . . . . ?
C01X N004 C00O Cu01 -177.86(16) . . . . ?
C01X N004 C00O N007 0.7(2) . . . . ?
C01X N004 C00U C01G -79.1(3) . . . . ?
C01X N004 C00U C01Y 101.5(2) . . . . ?
C01Y C00U C01G C01S -178.3(2) . . . . ?
C01Y C00U C01G C01U 2.0(3) . . . . ?
C01Y C026 C029 C01U 0.3(4) . . . . ?
B01Z C00I C00Q C00T -178.22(17) . . . . ?
B01Z C00I C00Z C013 177.84(17) . . . . ?
B01Z C00J C00S C015 176.42(17) . . . . ?
B01Z C00J C00X C011 -176.19(18) . . . . ?
B01Z C00M C00V C01I -175.19(17) . . . . ?
B01Z C00M C014 C01B 178.12(18) . . . . ?
B01Z C00R C017 C01E 171.30(18) . . . . ?
C020 C01A C01T C02J 42.0(3) . . . . ?
C020 C01A C01T C02P -83.5(3) . . . . ?
C020 C02B C02F C025 1.2(4) . . . . ?
C021 C012 C028 C027 -4.1(4) . . . . ?
C022 C013 C016 C00T -179.28(19) . . . . ?
C023 C01E C01O C00Y 178.7(2) . . . . ?
C025 C018 C01A C01T -176.0(2) . . . . ?
C025 C018 C01A C020 2.2(3) . . . . ?
C026 C01Y C1 C02Q 55.8(4) . . . . ?
C026 C01Y C1 C02U -64.9(4) . . . . ?
C027 N00D C01W C021 -4.1(4) . . . . ?
C028 C012 C021 C01W 4.1(3) . . . . ?
C02F C025 C02K C02R 57.6(4) . . . . ?
C02F C025 C02K C02S -67.5(4) . . . . ?
C02I C01B C01H C01I 178.7(2) . . . . ?
C02K C025 C02F C02B 180.0(3) . . . . ?
C1 C01Y C026 C029 -178.3(3) . . . . ?
